data_1567014
loop_
_publ_author_name
'Zhou, Bo'
'Yan, Dongpeng'

_publ_section_title
;
 Color-tunable persistent luminescence in 1D zinc--organic halide
 microcrystals for single-component white light and temperature-gating
 optical waveguides
;
_journal_name_full 'Chemical Science'
_journal_paper_doi 10.1039/D2SC01947G
_journal_year 2022
_chemical_formula_moiety 'C12 H10 Cl2 N6 Zn'
_chemical_formula_sum 'C12 H10 Cl2 N6 Zn'
_chemical_formula_weight 374.53
_chemical_name_systematic Zn-51
_space_group_crystal_system monoclinic
_space_group_IT_number 14
_space_group_name_Hall '-P 2yn'
_space_group_name_H-M_alt 'P 1 21/n 1'
_atom_sites_solution_hydrogens mixed
_atom_sites_solution_primary dual
_audit_block_doi 10.5517/ccdc.csd.cc28rr1v
_audit_creation_date 2021-09-07
_audit_creation_method
;
Olex2 1.3
(compiled 2020.07.31 svn.rc2a77460 for OlexSys, GUI svn.r6145)
;
_audit_update_record
;
2021-09-07 deposited with the CCDC.	2022-05-16 downloaded from the CCDC.
;
_cell_angle_alpha 90
_cell_angle_beta 92.303(2)
_cell_angle_gamma 90
_cell_formula_units_Z 4
_cell_length_a 7.5599(2)
_cell_length_b 13.9242(4)
_cell_length_c 13.8315(4)
_cell_measurement_reflns_used 3776
_cell_measurement_temperature 100.01(10)
_cell_measurement_theta_max 71.5870
_cell_measurement_theta_min 5.8650
_cell_volume 1454.80(7)
_computing_cell_refinement 'CrysAlisPro 1.171.40.53 (Rigaku OD, 2019)'
_computing_data_collection 'CrysAlisPro 1.171.40.53 (Rigaku OD, 2019)'
_computing_data_reduction 'CrysAlisPro 1.171.40.53 (Rigaku OD, 2019)'
_computing_molecular_graphics 'Olex2 1.3 (Dolomanov et al., 2009)'
_computing_publication_material 'Olex2 1.3 (Dolomanov et al., 2009)'
_computing_structure_refinement 'SHELXL 2017/1 (Sheldrick, 2015)'
_computing_structure_solution 'SHELXT 2014/5 (Sheldrick, 2014)'
_diffrn_ambient_environment N~2~
_diffrn_ambient_temperature 100.01(10)
_diffrn_detector 'CCD plate'
_diffrn_detector_area_resol_mean 5.3127
_diffrn_detector_type AtlasS2
_diffrn_measured_fraction_theta_full 0.999
_diffrn_measured_fraction_theta_max 0.973
_diffrn_measurement_details
;
List of Runs (angles in degrees, time in seconds):

  # Type    Start    End  Width  t~exp~   \w     \q     \k     \f   Frames
#--------------------------------------------------------------------------
  1  \w    -90.00 -34.00   1.00    1.00    --  -41.49 -57.00-120.00   56
  2  \w   -119.00 -69.00   1.00    1.00    --  -41.49-166.00-136.00   50
  3  \w   -115.00 -14.00   1.00    1.00    --  -41.49 -57.00 150.00  101
  4  \w     66.00  93.00   1.00    1.00    --   41.49-125.00  60.00   27
  5  \w     33.00 129.00   1.00    1.00    --  104.69 -45.00-180.00   96
  6  \w     38.00 109.00   1.00    1.00    --  104.69 -94.00  60.00   71
  7  \w     88.00 145.00   1.00    1.00    --  104.69  45.00-150.00   57
  8  \w     72.00 142.00   1.00    1.00    --  104.69  77.00 120.00   70
  9  \w     25.00  93.00   1.00    1.00    --  104.69 -94.00   0.00   68
 10  \w     94.00 167.00   1.00    1.00    --  104.69 125.00 -60.00   73
;
_diffrn_measurement_device 'four-circle diffractometer'
_diffrn_measurement_device_type 'XtaLAB Synergy R, DW system, HyPix'
_diffrn_measurement_method '\w scans'
_diffrn_orient_matrix_type 'CrysAlisPro convention (1999,Acta A55,543-557)'
_diffrn_orient_matrix_UB_11 -0.1264047000
_diffrn_orient_matrix_UB_12 0.0641284000
_diffrn_orient_matrix_UB_13 0.0559079000
_diffrn_orient_matrix_UB_21 0.0626525000
_diffrn_orient_matrix_UB_22 0.0884654000
_diffrn_orient_matrix_UB_23 -0.0565016000
_diffrn_orient_matrix_UB_31 -0.1469981000
_diffrn_orient_matrix_UB_32 -0.0176413000
_diffrn_orient_matrix_UB_33 -0.0782468000
_diffrn_radiation_monochromator mirror
_diffrn_radiation_probe x-ray
_diffrn_radiation_type 'Cu K\a'
_diffrn_radiation_wavelength 1.54184
_diffrn_reflns_av_R_equivalents 0.0206
_diffrn_reflns_av_unetI/netI 0.0267
_diffrn_reflns_Laue_measured_fraction_full 0.999
_diffrn_reflns_Laue_measured_fraction_max 0.973
_diffrn_reflns_limit_h_max 8
_diffrn_reflns_limit_h_min -9
_diffrn_reflns_limit_k_max 16
_diffrn_reflns_limit_k_min -16
_diffrn_reflns_limit_l_max 16
_diffrn_reflns_limit_l_min -16
_diffrn_reflns_number 5724
_diffrn_reflns_point_group_measured_fraction_full 0.999
_diffrn_reflns_point_group_measured_fraction_max 0.973
_diffrn_reflns_theta_full 67.684
_diffrn_reflns_theta_max 71.931
_diffrn_reflns_theta_min 4.508
_diffrn_source 'micro-focus sealed X-ray tube'
_diffrn_source_type 'SuperNova (Cu) X-ray Source'
_exptl_absorpt_coefficient_mu 5.745
_exptl_absorpt_correction_T_max 1.00000
_exptl_absorpt_correction_T_min 0.89488
_exptl_absorpt_correction_type multi-scan
_exptl_absorpt_process_details
;
CrysAlisPro 1.171.40.53 (Rigaku Oxford Diffraction, 2019)
Empirical absorption correction using spherical harmonics,
 implemented in SCALE3 ABSPACK scaling algorithm.
;
_exptl_crystal_colour 'clear light colourless'
_exptl_crystal_colour_lustre clear
_exptl_crystal_colour_modifier light
_exptl_crystal_colour_primary colourless
_exptl_crystal_density_diffrn 1.710
_exptl_crystal_description needle
_exptl_crystal_F_000 752
_exptl_crystal_preparation 'hydrothermal method'
_exptl_crystal_size_max 0.1
_exptl_crystal_size_mid 0.02
_exptl_crystal_size_min 0.02
_refine_diff_density_max 0.399
_refine_diff_density_min -0.527
_refine_diff_density_rms 0.065
_refine_ls_extinction_method none
_refine_ls_goodness_of_fit_ref 1.039
_refine_ls_hydrogen_treatment mixed
_refine_ls_matrix_type full
_refine_ls_number_parameters 198
_refine_ls_number_reflns 2783
_refine_ls_number_restraints 0
_refine_ls_restrained_S_all 1.039
_refine_ls_R_factor_all 0.0261
_refine_ls_R_factor_gt 0.0245
_refine_ls_shift/su_max 0.002
_refine_ls_shift/su_mean 0.000
_refine_ls_structure_factor_coef Fsqd
_refine_ls_weighting_details 'w=1/[\s^2^(Fo^2^)+(0.0359P)^2^+0.7832P] where P=(Fo^2^+2Fc^2^)/3'
_refine_ls_weighting_scheme calc
_refine_ls_wR_factor_gt 0.0650
_refine_ls_wR_factor_ref 0.0661
_reflns_Friedel_coverage 0.000
_reflns_number_gt 2633
_reflns_number_total 2783
_reflns_threshold_expression 'I > 2\s(I)'
_cod_data_source_file d2sc01947g2.cif
_cod_data_source_block 20191213a
_cod_database_code 1567014
_shelx_shelxl_version_number 2017/1
_chemical_oxdiff_formula ZnClCHON
_shelx_space_group_comment
;
The symmetry employed for this shelxl refinement is uniquely defined
by the following loop, which should always be used as a source of
symmetry information in preference to the above space-group names.
They are only intended as comments.
;
_shelx_estimated_absorpt_t_max 0.894
_shelx_estimated_absorpt_t_min 0.597
_reflns_odcompleteness_completeness 99.85
_reflns_odcompleteness_iscentric 1
_reflns_odcompleteness_theta 66.97
_olex2_refinement_description
;
1. Fixed Uiso
 At 1.2 times of:
  All C(H) groups
2.a Aromatic/amide H refined with riding coordinates:
 C18(H18), C19(H19), C21(H21), C12(H12), C20(H20), C13(H13), C14(H14), C15(H15)
;
_olex2_date_sample_data_collection 2019-12-13
_olex2_submission_special_instructions 'No special instructions were received'
_oxdiff_exptl_absorpt_empirical_details
;
Empirical correction (ABSPACK) includes:
- Absorption correction using spherical harmonics
- Frame scaling
;
_oxdiff_exptl_absorpt_empirical_full_max 1.216
_oxdiff_exptl_absorpt_empirical_full_min 0.871

loop_
_space_group_symop_operation_xyz
'x, y, z'
'-x+1/2, y+1/2, -z+1/2'
'-x, -y, -z'
'x-1/2, -y-1/2, z-1/2'

loop_
_atom_site_label
_atom_site_type_symbol
_atom_site_fract_x
_atom_site_fract_y
_atom_site_fract_z
_atom_site_U_iso_or_equiv
_atom_site_adp_type
_atom_site_occupancy
_atom_site_site_symmetry_order
_atom_site_calc_flag
_atom_site_refinement_flags_posn
_atom_site_refinement_flags_adp
_atom_site_refinement_flags_occupancy
_atom_site_disorder_assembly
_atom_site_disorder_group
Zn4 Zn 0.75135(3) 0.57209(2) 0.72345(2) 0.01348(9) Uani 1 1 d . . . . .
Cl2 Cl 0.96278(5) 0.46204(3) 0.75340(3) 0.01605(11) Uani 1 1 d . . . . .
Cl1 Cl 0.47306(5) 0.51513(3) 0.72106(3) 0.01752(11) Uani 1 1 d . . . . .
N8 N 0.7855(2) 0.68146(11) 0.81717(10) 0.0148(3) Uani 1 1 d . . . . .
N7 N 0.7893(2) 0.62542(11) 0.58906(10) 0.0148(3) Uani 1 1 d . . . . .
N10 N 0.8730(2) 0.82158(12) 0.85780(11) 0.0171(3) Uani 1 1 d . . . . .
N5 N 0.8757(2) 0.60420(12) 0.44567(11) 0.0162(3) Uani 1 1 d . . . . .
N9 N 0.8622(2) 0.75934(11) 0.78502(11) 0.0165(3) Uani 1 1 d . . . . .
N6 N 0.8623(2) 0.56289(11) 0.53164(11) 0.0164(3) Uani 1 1 d . . . . .
C17 C 0.7543(2) 0.70925(13) 0.53905(12) 0.0139(3) Uani 1 1 d . . . . .
C11 C 0.7465(2) 0.69356(13) 0.91261(12) 0.0146(3) Uani 1 1 d . . . . .
C22 C 0.8116(2) 0.69584(14) 0.44504(13) 0.0154(4) Uani 1 1 d . . . . .
C16 C 0.8020(2) 0.78537(14) 0.93934(13) 0.0162(4) Uani 1 1 d . . . . .
C18 C 0.6783(2) 0.79678(13) 0.56684(13) 0.0166(4) Uani 1 1 d . . . . .
H18 H 0.640293 0.806828 0.629147 0.020 Uiso 1 1 calc R U . . .
C19 C 0.6636(2) 0.86623(14) 0.49705(14) 0.0205(4) Uani 1 1 d . . . . .
H19 H 0.612498 0.924748 0.512372 0.025 Uiso 1 1 calc R U . . .
C21 C 0.7985(2) 0.76739(15) 0.37448(13) 0.0192(4) Uani 1 1 d . . . . .
H21 H 0.838251 0.758073 0.312414 0.023 Uiso 1 1 calc R U . . .
C12 C 0.6699(2) 0.63148(15) 0.97882(13) 0.0193(4) Uani 1 1 d . . . . .
H12 H 0.634676 0.569559 0.961759 0.023 Uiso 1 1 calc R U . . .
C20 C 0.7235(2) 0.85230(15) 0.40209(14) 0.0218(4) Uani 1 1 d . . . . .
H20 H 0.711636 0.902035 0.357427 0.026 Uiso 1 1 calc R U . . .
C13 C 0.6496(3) 0.66716(17) 1.07034(14) 0.0252(4) Uani 1 1 d . . . . .
H13 H 0.599859 0.628222 1.116640 0.030 Uiso 1 1 calc R U . . .
C14 C 0.7024(3) 0.76152(17) 1.09600(14) 0.0261(5) Uani 1 1 d . . . . .
H14 H 0.683811 0.782988 1.158453 0.031 Uiso 1 1 calc R U . . .
C15 C 0.7798(3) 0.82259(15) 1.03249(13) 0.0220(4) Uani 1 1 d . . . . .
H15 H 0.815276 0.884390 1.049859 0.026 Uiso 1 1 calc R U . . .
H5 H 0.922(3) 0.5739(17) 0.4049(18) 0.022(6) Uiso 1 1 d . . . . .
H10 H 0.921(3) 0.875(2) 0.8452(18) 0.031(7) Uiso 1 1 d . . . . .

loop_
_atom_site_aniso_label
_atom_site_aniso_U_11
_atom_site_aniso_U_22
_atom_site_aniso_U_33
_atom_site_aniso_U_23
_atom_site_aniso_U_13
_atom_site_aniso_U_12
Zn4 0.01537(14) 0.01332(14) 0.01195(13) -0.00065(8) 0.00294(9) -0.00021(9)
Cl2 0.0174(2) 0.0169(2) 0.0139(2) 0.00096(16) 0.00212(15) 0.00226(16)
Cl1 0.0142(2) 0.0181(2) 0.0205(2) -0.00025(16) 0.00393(16) -0.00011(16)
N8 0.0168(7) 0.0145(7) 0.0132(7) -0.0014(6) 0.0013(5) 0.0005(6)
N7 0.0165(7) 0.0142(7) 0.0139(7) 0.0000(6) 0.0033(6) 0.0005(6)
N10 0.0190(8) 0.0134(8) 0.0189(7) -0.0005(6) -0.0007(6) -0.0005(6)
N5 0.0191(8) 0.0180(8) 0.0117(7) -0.0020(6) 0.0040(6) 0.0012(6)
N9 0.0173(7) 0.0161(8) 0.0161(7) -0.0001(6) 0.0004(6) 0.0003(6)
N6 0.0185(8) 0.0166(8) 0.0145(7) -0.0005(6) 0.0044(6) 0.0012(6)
C17 0.0126(8) 0.0157(9) 0.0134(8) 0.0016(7) -0.0004(6) -0.0012(7)
C11 0.0138(8) 0.0168(9) 0.0130(8) -0.0011(7) -0.0010(6) 0.0045(7)
C22 0.0124(8) 0.0193(9) 0.0145(8) -0.0001(7) 0.0002(6) -0.0011(7)
C16 0.0141(8) 0.0179(9) 0.0165(8) -0.0007(7) -0.0032(7) 0.0039(7)
C18 0.0135(8) 0.0175(9) 0.0187(9) -0.0019(7) 0.0009(7) -0.0010(7)
C19 0.0144(9) 0.0164(9) 0.0304(10) 0.0014(8) -0.0020(7) 0.0012(7)
C21 0.0150(8) 0.0277(10) 0.0149(8) 0.0048(8) -0.0001(7) -0.0036(7)
C12 0.0157(9) 0.0223(10) 0.0199(9) 0.0049(8) 0.0011(7) 0.0020(7)
C20 0.0158(9) 0.0242(10) 0.0249(10) 0.0104(8) -0.0037(7) -0.0030(8)
C13 0.0203(9) 0.0394(12) 0.0159(9) 0.0066(9) 0.0016(7) 0.0052(9)
C14 0.0230(10) 0.0428(13) 0.0124(9) -0.0035(8) -0.0025(7) 0.0115(9)
C15 0.0199(9) 0.0263(11) 0.0192(9) -0.0073(8) -0.0059(7) 0.0077(8)

loop_
_atom_type_symbol
_atom_type_description
_atom_type_scat_dispersion_real
_atom_type_scat_dispersion_imag
_atom_type_scat_source
C C 0.0181 0.0091 'International Tables Vol C Tables 4.2.6.8 and 6.1.1.4'
H H 0.0000 0.0000 'International Tables Vol C Tables 4.2.6.8 and 6.1.1.4'
Cl Cl 0.3639 0.7018 'International Tables Vol C Tables 4.2.6.8 and 6.1.1.4'
N N 0.0311 0.0180 'International Tables Vol C Tables 4.2.6.8 and 6.1.1.4'
Zn Zn -1.5491 0.6778 'International Tables Vol C Tables 4.2.6.8 and 6.1.1.4'

loop_
_geom_angle_atom_site_label_1
_geom_angle_atom_site_label_2
_geom_angle_atom_site_label_3
_geom_angle
_geom_angle_site_symmetry_1
_geom_angle_site_symmetry_3
_geom_angle_publ_flag
Cl2 Zn4 Cl1 114.943(19) . . ?
N8 Zn4 Cl2 109.07(4) . . ?
N8 Zn4 Cl1 111.88(5) . . ?
N8 Zn4 N7 107.09(6) . . ?
N7 Zn4 Cl2 107.05(4) . . ?
N7 Zn4 Cl1 106.37(5) . . ?
N9 N8 Zn4 116.96(11) . . ?
N9 N8 C11 109.75(15) . . ?
C11 N8 Zn4 133.28(13) . . ?
N6 N7 Zn4 112.86(11) . . ?
N6 N7 C17 109.56(14) . . ?
C17 N7 Zn4 137.54(12) . . ?
N9 N10 C16 111.78(16) . . ?
N9 N10 H10 115.4(17) . . ?
C16 N10 H10 132.8(17) . . ?
N6 N5 C22 111.75(15) . . ?
N6 N5 H5 117.1(17) . . ?
C22 N5 H5 131.1(17) . . ?
N8 N9 N10 107.21(14) . . ?
N7 N6 N5 107.64(15) . . ?
N7 C17 C22 107.05(16) . . ?
N7 C17 C18 132.00(16) . . ?
C22 C17 C18 120.95(17) . . ?
N8 C11 C16 107.11(16) . . ?
N8 C11 C12 131.46(18) . . ?
C16 C11 C12 121.42(17) . . ?
N5 C22 C17 104.00(15) . . ?
N5 C22 C21 133.40(17) . . ?
C21 C22 C17 122.59(18) . . ?
N10 C16 C11 104.13(16) . . ?
N10 C16 C15 133.37(19) . . ?
C11 C16 C15 122.49(18) . . ?
C17 C18 H18 121.9 . . ?
C19 C18 C17 116.23(17) . . ?
C19 C18 H18 121.9 . . ?
C18 C19 H19 118.8 . . ?
C18 C19 C20 122.44(18) . . ?
C20 C19 H19 118.8 . . ?
C22 C21 H21 122.0 . . ?
C20 C21 C22 116.04(17) . . ?
C20 C21 H21 122.0 . . ?
C11 C12 H12 121.8 . . ?
C13 C12 C11 116.31(19) . . ?
C13 C12 H12 121.8 . . ?
C19 C20 H20 119.1 . . ?
C21 C20 C19 121.73(18) . . ?
C21 C20 H20 119.1 . . ?
C12 C13 H13 119.1 . . ?
C12 C13 C14 121.76(19) . . ?
C14 C13 H13 119.1 . . ?
C13 C14 H14 118.7 . . ?
C15 C14 C13 122.61(18) . . ?
C15 C14 H14 118.7 . . ?
C16 C15 H15 122.3 . . ?
C14 C15 C16 115.38(19) . . ?
C14 C15 H15 122.3 . . ?

loop_
_geom_bond_atom_site_label_1
_geom_bond_atom_site_label_2
_geom_bond_distance
_geom_bond_site_symmetry_2
_geom_bond_publ_flag
Zn4 Cl2 2.2408(5) . ?
Zn4 Cl1 2.2474(5) . ?
Zn4 N8 2.0098(15) . ?
Zn4 N7 2.0326(15) . ?
N8 N9 1.316(2) . ?
N8 C11 1.374(2) . ?
N7 N6 1.315(2) . ?
N7 C17 1.377(2) . ?
N10 N9 1.328(2) . ?
N10 C16 1.365(2) . ?
N10 H10 0.85(3) . ?
N5 N6 1.328(2) . ?
N5 C22 1.365(2) . ?
N5 H5 0.80(3) . ?
C17 C22 1.399(2) . ?
C17 C18 1.407(3) . ?
C11 C16 1.391(3) . ?
C11 C12 1.402(3) . ?
C22 C21 1.395(3) . ?
C16 C15 1.405(3) . ?
C18 H18 0.9300 . ?
C18 C19 1.368(3) . ?
C19 H19 0.9300 . ?
C19 C20 1.420(3) . ?
C21 H21 0.9300 . ?
C21 C20 1.372(3) . ?
C12 H12 0.9300 . ?
C12 C13 1.374(3) . ?
C20 H20 0.9300 . ?
C13 H13 0.9300 . ?
C13 C14 1.414(3) . ?
C14 H14 0.9300 . ?
C14 C15 1.371(3) . ?
C15 H15 0.9300 . ?

loop_
_geom_torsion_atom_site_label_1
_geom_torsion_atom_site_label_2
_geom_torsion_atom_site_label_3
_geom_torsion_atom_site_label_4
_geom_torsion
_geom_torsion_site_symmetry_1
_geom_torsion_site_symmetry_2
_geom_torsion_site_symmetry_3
_geom_torsion_site_symmetry_4
_geom_torsion_publ_flag
Zn4 N8 N9 N10 -179.51(11) . . . . ?
Zn4 N8 C11 C16 179.80(12) . . . . ?
Zn4 N8 C11 C12 1.0(3) . . . . ?
Zn4 N7 N6 N5 178.15(11) . . . . ?
Zn4 N7 C17 C22 -177.68(13) . . . . ?
Zn4 N7 C17 C18 2.7(3) . . . . ?
N8 C11 C16 N10 -0.82(19) . . . . ?
N8 C11 C16 C15 178.96(16) . . . . ?
N8 C11 C12 C13 179.97(18) . . . . ?
N7 C17 C22 N5 0.42(19) . . . . ?
N7 C17 C22 C21 -179.12(16) . . . . ?
N7 C17 C18 C19 179.91(18) . . . . ?
N10 C16 C15 C14 -179.22(19) . . . . ?
N5 C22 C21 C20 179.80(19) . . . . ?
N9 N8 C11 C16 0.67(19) . . . . ?
N9 N8 C11 C12 -178.15(18) . . . . ?
N9 N10 C16 C11 0.72(19) . . . . ?
N9 N10 C16 C15 -179.02(19) . . . . ?
N6 N7 C17 C22 -0.34(19) . . . . ?
N6 N7 C17 C18 -179.94(18) . . . . ?
N6 N5 C22 C17 -0.4(2) . . . . ?
N6 N5 C22 C21 179.09(19) . . . . ?
C17 N7 N6 N5 0.10(19) . . . . ?
C17 C22 C21 C20 -0.8(3) . . . . ?
C17 C18 C19 C20 -0.9(3) . . . . ?
C11 N8 N9 N10 -0.23(19) . . . . ?
C11 C16 C15 C14 1.1(3) . . . . ?
C11 C12 C13 C14 0.3(3) . . . . ?
C22 N5 N6 N7 0.2(2) . . . . ?
C22 C17 C18 C19 0.4(3) . . . . ?
C22 C21 C20 C19 0.2(3) . . . . ?
C16 N10 N9 N8 -0.3(2) . . . . ?
C16 C11 C12 C13 1.3(3) . . . . ?
C18 C17 C22 N5 -179.92(16) . . . . ?
C18 C17 C22 C21 0.5(3) . . . . ?
C18 C19 C20 C21 0.7(3) . . . . ?
C12 C11 C16 N10 178.14(17) . . . . ?
C12 C11 C16 C15 -2.1(3) . . . . ?
C12 C13 C14 C15 -1.3(3) . . . . ?
C13 C14 C15 C16 0.6(3) . . . . ?
